data_4347209
loop_
_publ_author_name
'Bortoluzzi, Marco'
'Ferretti, Eleonora'
'Marchetti, Fabio'
'Pampaloni, Guido'
'Pinzino, Calogero'
'Zacchini, Stefano'

_publ_section_title
;
 Coordination Compounds of Niobium(IV) Oxide Dihalides Including the
 Synthesis and the Crystallographic Characterization of NHC Complexes.
;
_journal_issue 9
_journal_name_full 'Inorganic chemistry'
_journal_page_first 4173
_journal_page_last 4182
_journal_paper_doi 10.1021/acs.inorgchem.5b02888
_journal_volume 55
_journal_year 2016
_chemical_formula_sum 'C45 H48 Br2 N4 Nb O'
_chemical_formula_weight 913.60
_space_group_IT_number 61
_space_group_name_Hall '-P 2ac 2ab'
_space_group_name_H-M_alt 'P b c a'
_symmetry_cell_setting orthorhombic
_symmetry_space_group_name_H-M 'P b c a'
_atom_sites_solution_hydrogens geom
_atom_sites_solution_primary direct
_atom_sites_solution_secondary difmap
_audit_creation_method SHELXL-97
_cell_angle_alpha 90.00
_cell_angle_beta 90.00
_cell_angle_gamma 90.00
_cell_formula_units_Z 8
_cell_length_a 21.228(3)
_cell_length_b 15.011(2)
_cell_length_c 26.045(4)
_cell_measurement_reflns_used 7389
_cell_measurement_temperature 100(2)
_cell_measurement_theta_max 23.026
_cell_measurement_theta_min 2.282
_cell_volume 8299(2)
_computing_cell_refinement 'APEX2 (Bruker AXS, 2006)'
_computing_data_collection 'APEX2 (Bruker AXS, 2006)'
_computing_data_reduction 'SAINT (Bruker AXS, 2004)'
_computing_molecular_graphics 'ORTEPII (Johnson, 1996)'
_computing_publication_material 'XCIF (Bruker AXS, 2001)'
_computing_structure_refinement 'SHELXL-97 (Sheldrick, 1997)'
_computing_structure_solution 'SHELXS-97 (Sheldrick, 1990)'
_diffrn_ambient_temperature 100(2)
_diffrn_measured_fraction_theta_full 0.999
_diffrn_measured_fraction_theta_max 0.999
_diffrn_measurement_device_type 'CCD area detector'
_diffrn_measurement_method 'phi and omega scans'
_diffrn_radiation_monochromator graphite
_diffrn_radiation_source 'fine-focus sealed tube'
_diffrn_radiation_type MoK\a
_diffrn_radiation_wavelength 0.71073
_diffrn_reflns_av_R_equivalents 0.0765
_diffrn_reflns_av_unetI/netI 0.0461
_diffrn_reflns_limit_h_max 25
_diffrn_reflns_limit_h_min -25
_diffrn_reflns_limit_k_max 17
_diffrn_reflns_limit_k_min -17
_diffrn_reflns_limit_l_max 31
_diffrn_reflns_limit_l_min -31
_diffrn_reflns_number 56936
_diffrn_reflns_theta_full 25.03
_diffrn_reflns_theta_max 25.03
_diffrn_reflns_theta_min 1.56
_exptl_absorpt_coefficient_mu 2.254
_exptl_absorpt_correction_T_max 0.7431
_exptl_absorpt_correction_T_min 0.6871
_exptl_absorpt_correction_type empirical
_exptl_absorpt_process_details
; 
 Data were corrected for Lorentz polarization and absorption
 effects (empirical absorption correction SADABS).
 R(int) =  0.1222 (selected reflections only, before parameter refinement)
 R(int) =  0.0597 (selected reflections only, after parameter refinement)
;
_exptl_crystal_colour black
_exptl_crystal_density_diffrn 1.462
_exptl_crystal_density_method 'not measured'
_exptl_crystal_description prism
_exptl_crystal_F_000 3720
_exptl_crystal_size_max 0.18
_exptl_crystal_size_mid 0.16
_exptl_crystal_size_min 0.14
_refine_diff_density_max 2.824
_refine_diff_density_min -2.819
_refine_diff_density_rms 0.209
_refine_ls_extinction_method none
_refine_ls_goodness_of_fit_ref 1.044
_refine_ls_hydrogen_treatment constr
_refine_ls_matrix_type full
_refine_ls_number_parameters 478
_refine_ls_number_reflns 7308
_refine_ls_number_restraints 6
_refine_ls_restrained_S_all 1.044
_refine_ls_R_factor_all 0.1063
_refine_ls_R_factor_gt 0.0806
_refine_ls_shift/su_max 0.000
_refine_ls_shift/su_mean 0.000
_refine_ls_structure_factor_coef Fsqd
_refine_ls_weighting_details 'calc w=1/[\s^2^(Fo^2^)+(0.1606P)^2^+82.2586P] where P=(Fo^2^+2Fc^2^)/3'
_refine_ls_weighting_scheme calc
_refine_ls_wR_factor_gt 0.2408
_refine_ls_wR_factor_ref 0.2651
_reflns_number_gt 5398
_reflns_number_total 7308
_reflns_threshold_expression >2sigma(I)
_cod_data_source_file ic5b02888_si_002.cif
_cod_data_source_block 4
_cod_depositor_comments
;
The following automatic conversions were performed:

data item '_symmetry_cell_setting' value 'Orthorhombic' was changed
to 'orthorhombic' in accordance with the
/home/saulius/struct/COD-crude-data/automatic-downloads/DataCite-retrospective/ACS/depositions/lib/dictionaries/cif_core.dic
dictionary named 'cif_core.dic' version 2.4.2 last updated on
2011-04-26.

Automatic conversion script
Id: cif_fix_values 6909 2019-04-08 15:41:33Z antanas 
;
_cod_original_sg_symbol_H-M Pbca
_cod_database_code 4347209

loop_
_symmetry_equiv_pos_as_xyz
'x, y, z'
'-x+1/2, -y, z+1/2'
'-x, y+1/2, -z+1/2'
'x+1/2, -y+1/2, -z'
'-x, -y, -z'
'x-1/2, y, -z-1/2'
'x, -y-1/2, z-1/2'
'-x-1/2, y-1/2, z'

loop_
_atom_site_label
_atom_site_type_symbol
_atom_site_fract_x
_atom_site_fract_y
_atom_site_fract_z
_atom_site_U_iso_or_equiv
_atom_site_adp_type
_atom_site_occupancy
_atom_site_symmetry_multiplicity
_atom_site_calc_flag
_atom_site_refinement_flags
Nb1 Nb 0.07533(3) 0.30522(4) 0.36888(2) 0.0120(2) Uani 1 1 d .
O1 O 0.0260(3) 0.3239(4) 0.4185(2) 0.0220(13) Uani 1 1 d .
Br1 Br 0.17430(6) 0.39095(8) 0.39563(5) 0.0519(4) Uani 1 1 d .
Br2 Br 0.00980(6) 0.20982(8) 0.30900(5) 0.0505(4) Uani 1 1 d .
N1 N 0.1810(3) 0.1340(4) 0.3714(2) 0.0174(14) Uani 1 1 d .
N2 N 0.1061(3) 0.1149(4) 0.4255(2) 0.0171(14) Uani 1 1 d .
C1 C 0.1283(3) 0.1736(5) 0.3897(3) 0.0129(15) Uani 1 1 d .
C2 C 0.1912(4) 0.0512(6) 0.3946(3) 0.0264(19) Uani 1 1 d .
H2 H 0.2246 0.0108 0.3876 0.032 Uiso 1 1 calc R
C3 C 0.1449(4) 0.0402(6) 0.4285(3) 0.0260(19) Uani 1 1 d .
H3 H 0.1393 -0.0095 0.4506 0.031 Uiso 1 1 calc R
C4 C 0.2263(4) 0.1693(5) 0.3361(3) 0.0183(17) Uani 1 1 d .
C5 C 0.2782(4) 0.2120(6) 0.3557(4) 0.0268(19) Uani 1 1 d .
C6 C 0.3261(4) 0.2395(7) 0.3217(4) 0.038(2) Uani 1 1 d .
H6 H 0.3619 0.2706 0.3343 0.046 Uiso 1 1 calc R
C7 C 0.3205(4) 0.2207(7) 0.2698(4) 0.039(3) Uani 1 1 d .
H7 H 0.3526 0.2389 0.2467 0.046 Uiso 1 1 calc R
C8 C 0.2685(4) 0.1759(6) 0.2517(3) 0.029(2) Uani 1 1 d .
H8 H 0.2659 0.1627 0.2161 0.035 Uiso 1 1 calc R
C9 C 0.2199(4) 0.1494(5) 0.2836(3) 0.0196(17) Uani 1 1 d .
C10 C 0.2859(5) 0.2241(9) 0.4135(4) 0.047(3) Uani 1 1 d .
H10A H 0.3255 0.2553 0.4205 0.071 Uiso 1 1 calc R
H10B H 0.2866 0.1656 0.4302 0.071 Uiso 1 1 calc R
H10C H 0.2506 0.2591 0.4269 0.071 Uiso 1 1 calc R
C11 C 0.1638(4) 0.1007(6) 0.2639(4) 0.031(2) Uani 1 1 d .
H11A H 0.1352 0.0875 0.2924 0.046 Uiso 1 1 calc R
H11B H 0.1774 0.0448 0.2478 0.046 Uiso 1 1 calc R
H11C H 0.1420 0.1376 0.2385 0.046 Uiso 1 1 calc R
C12 C 0.0516(4) 0.1266(5) 0.4570(3) 0.0159(16) Uani 1 1 d .
C13 C 0.0575(4) 0.1806(5) 0.5006(3) 0.0186(17) Uani 1 1 d .
C14 C 0.0029(4) 0.1932(6) 0.5299(3) 0.0226(18) Uani 1 1 d .
H14 H 0.0049 0.2296 0.5598 0.027 Uiso 1 1 calc R
C15 C -0.0530(4) 0.1548(6) 0.5168(3) 0.0196(17) Uani 1 1 d .
H15 H -0.0896 0.1663 0.5366 0.024 Uiso 1 1 calc R
C16 C -0.0564(4) 0.0987(5) 0.4745(3) 0.0203(17) Uani 1 1 d .
H16 H -0.0952 0.0705 0.4663 0.024 Uiso 1 1 calc R
C17 C -0.0038(4) 0.0836(5) 0.4443(3) 0.0156(16) Uani 1 1 d .
C18 C 0.1192(4) 0.2238(6) 0.5142(3) 0.0252(19) Uani 1 1 d .
H18A H 0.1142 0.2588 0.5457 0.038 Uiso 1 1 calc R
H18B H 0.1324 0.2631 0.4862 0.038 Uiso 1 1 calc R
H18C H 0.1512 0.1778 0.5196 0.038 Uiso 1 1 calc R
C19 C -0.0075(4) 0.0209(6) 0.3986(3) 0.0251(19) Uani 1 1 d .
H19A H 0.0339 0.0173 0.3821 0.038 Uiso 1 1 calc R
H19B H -0.0385 0.0435 0.3740 0.038 Uiso 1 1 calc R
H19C H -0.0202 -0.0384 0.4103 0.038 Uiso 1 1 calc R
N3 N 0.0708(3) 0.4405(4) 0.2663(3) 0.0191(14) Uani 1 1 d .
N4 N 0.0205(3) 0.4984(4) 0.3290(3) 0.0179(14) Uani 1 1 d .
C21 C 0.0531(4) 0.4233(5) 0.3153(3) 0.0153(16) Uani 1 1 d .
C22 C 0.0496(4) 0.5250(6) 0.2500(4) 0.0272(19) Uani 1 1 d .
H22 H 0.0565 0.5518 0.2175 0.033 Uiso 1 1 calc R
C23 C 0.0179(4) 0.5597(6) 0.2899(4) 0.0267(19) Uani 1 1 d .
H23 H -0.0026 0.6159 0.2908 0.032 Uiso 1 1 calc R
C24 C 0.1009(4) 0.3797(5) 0.2304(3) 0.0166(16) Uani 1 1 d U
C25 C 0.1659(4) 0.3782(5) 0.2263(3) 0.0192(17) Uani 1 1 d .
C26 C 0.1922(4) 0.3220(6) 0.1891(3) 0.0236(18) Uani 1 1 d .
H26 H 0.2367 0.3201 0.1849 0.028 Uiso 1 1 calc R
C27 C 0.1546(4) 0.2693(6) 0.1588(3) 0.028(2) Uani 1 1 d .
H27 H 0.1733 0.2300 0.1347 0.034 Uiso 1 1 calc R
C28 C 0.0906(4) 0.2729(7) 0.1629(3) 0.030(2) Uani 1 1 d .
H28 H 0.0656 0.2357 0.1416 0.036 Uiso 1 1 calc R
C29 C 0.0614(4) 0.3300(6) 0.1974(3) 0.0230(18) Uani 1 1 d .
C30 C 0.2086(4) 0.4342(6) 0.2602(3) 0.028(2) Uani 1 1 d .
H30A H 0.2526 0.4234 0.2509 0.042 Uiso 1 1 calc R
H30B H 0.2019 0.4180 0.2963 0.042 Uiso 1 1 calc R
H30C H 0.1987 0.4975 0.2554 0.042 Uiso 1 1 calc R
C31 C -0.0101(4) 0.3406(7) 0.1994(4) 0.032(2) Uani 1 1 d .
H31A H -0.0295 0.3014 0.1738 0.048 Uiso 1 1 calc R
H31B H -0.0213 0.4026 0.1919 0.048 Uiso 1 1 calc R
H31C H -0.0254 0.3246 0.2337 0.048 Uiso 1 1 calc R
C32 C -0.0150(4) 0.5107(5) 0.3759(4) 0.0235(19) Uani 1 1 d .
C33 C 0.0091(4) 0.5598(6) 0.4159(4) 0.028(2) Uani 1 1 d .
C34 C -0.0292(5) 0.5739(6) 0.4590(4) 0.034(2) Uani 1 1 d .
H34 H -0.0136 0.6077 0.4872 0.040 Uiso 1 1 calc R
C35 C -0.0893(5) 0.5391(7) 0.4608(4) 0.043(3) Uani 1 1 d .
H35 H -0.1148 0.5483 0.4903 0.052 Uiso 1 1 calc R
C36 C -0.1126(5) 0.4907(7) 0.4199(4) 0.042(3) Uani 1 1 d .
H36 H -0.1543 0.4681 0.4214 0.050 Uiso 1 1 calc R
C37 C -0.0765(4) 0.4747(6) 0.3769(4) 0.026(2) Uani 1 1 d .
C38 C 0.0743(4) 0.5986(7) 0.4134(4) 0.035(2) Uani 1 1 d .
H38A H 0.0832 0.6310 0.4453 0.052 Uiso 1 1 calc R
H38B H 0.0771 0.6396 0.3842 0.052 Uiso 1 1 calc R
H38C H 0.1050 0.5505 0.4091 0.052 Uiso 1 1 calc R
C39 C -0.1020(4) 0.4207(7) 0.3327(4) 0.038(2) Uani 1 1 d .
H39A H -0.0698 0.4159 0.3059 0.057 Uiso 1 1 calc R
H39B H -0.1394 0.4502 0.3186 0.057 Uiso 1 1 calc R
H39C H -0.1133 0.3611 0.3449 0.057 Uiso 1 1 calc R
C101 C 0.1994(5) 0.6766(7) 0.0697(4) 0.044(3) Uani 1 1 d .
C102 C 0.2280(4) 0.6210(8) 0.0336(4) 0.040(3) Uani 1 1 d .
H102 H 0.2459 0.6455 0.0033 0.048 Uiso 1 1 calc R
C103 C 0.2302(5) 0.5281(8) 0.0423(4) 0.042(3) Uani 1 1 d .
H103 H 0.2475 0.4890 0.0173 0.051 Uiso 1 1 calc R
C104 C 0.2067(5) 0.4957(8) 0.0879(4) 0.045(3) Uani 1 1 d .
H104 H 0.2090 0.4336 0.0948 0.055 Uiso 1 1 calc R
C105 C 0.1809(5) 0.5493(8) 0.1224(4) 0.040(3) Uani 1 1 d .
H105 H 0.1653 0.5247 0.1535 0.048 Uiso 1 1 calc R
C106 C 0.1759(5) 0.6409(8) 0.1144(4) 0.042(3) Uani 1 1 d .
H106 H 0.1565 0.6779 0.1394 0.050 Uiso 1 1 calc R
C107 C 0.1906(8) 0.7756(8) 0.0585(5) 0.066(4) Uani 1 1 d .
H10D H 0.2104 0.7903 0.0256 0.099 Uiso 1 1 calc R
H10E H 0.2104 0.8108 0.0859 0.099 Uiso 1 1 calc R
H10F H 0.1456 0.7895 0.0570 0.099 Uiso 1 1 calc R

loop_
_atom_site_aniso_label
_atom_site_aniso_U_11
_atom_site_aniso_U_22
_atom_site_aniso_U_33
_atom_site_aniso_U_23
_atom_site_aniso_U_13
_atom_site_aniso_U_12
Nb1 0.0121(4) 0.0109(4) 0.0130(4) 0.0009(3) 0.0007(3) -0.0002(3)
O1 0.026(3) 0.022(3) 0.017(3) 0.005(2) 0.010(2) 0.008(2)
Br1 0.0470(7) 0.0466(7) 0.0622(8) 0.0020(6) -0.0067(6) -0.0128(5)
Br2 0.0632(8) 0.0400(6) 0.0482(7) -0.0005(5) -0.0124(6) -0.0061(5)
N1 0.013(3) 0.020(3) 0.019(3) 0.001(3) 0.000(3) 0.009(3)
N2 0.013(3) 0.023(3) 0.015(3) 0.006(3) 0.002(3) 0.006(3)
C1 0.011(4) 0.016(4) 0.012(3) -0.001(3) -0.001(3) 0.002(3)
C2 0.022(4) 0.026(5) 0.031(5) 0.013(4) 0.007(4) 0.013(4)
C3 0.027(5) 0.023(4) 0.028(5) 0.015(4) 0.004(4) 0.013(4)
C4 0.011(4) 0.022(4) 0.022(4) 0.006(3) 0.006(3) 0.009(3)
C5 0.021(4) 0.031(5) 0.029(5) -0.002(4) 0.002(4) 0.003(4)
C6 0.010(4) 0.046(6) 0.058(7) 0.008(5) 0.003(4) -0.006(4)
C7 0.025(5) 0.045(6) 0.046(6) 0.023(5) 0.026(4) 0.015(4)
C8 0.029(5) 0.033(5) 0.025(4) 0.008(4) 0.011(4) 0.013(4)
C9 0.022(4) 0.019(4) 0.018(4) 0.001(3) 0.008(3) 0.011(3)
C10 0.022(5) 0.085(9) 0.035(6) -0.012(6) -0.007(4) -0.001(5)
C11 0.035(5) 0.031(5) 0.026(5) -0.012(4) 0.003(4) 0.006(4)
C12 0.015(4) 0.017(4) 0.016(4) 0.005(3) -0.001(3) 0.008(3)
C13 0.015(4) 0.023(4) 0.018(4) 0.011(3) 0.003(3) 0.004(3)
C14 0.029(5) 0.025(4) 0.014(4) -0.002(3) 0.004(3) 0.001(4)
C15 0.012(4) 0.028(4) 0.019(4) 0.010(3) 0.007(3) 0.003(3)
C16 0.012(4) 0.026(4) 0.023(4) 0.009(4) 0.003(3) 0.000(3)
C17 0.019(4) 0.012(4) 0.016(4) 0.007(3) -0.002(3) 0.004(3)
C18 0.023(4) 0.033(5) 0.019(4) 0.001(4) -0.002(3) 0.000(4)
C19 0.031(5) 0.022(4) 0.022(4) 0.000(4) 0.001(4) -0.001(4)
N3 0.026(4) 0.013(3) 0.018(3) 0.006(3) 0.001(3) 0.003(3)
N4 0.019(3) 0.012(3) 0.023(3) 0.003(3) -0.001(3) 0.005(3)
C21 0.012(4) 0.015(4) 0.018(4) 0.002(3) 0.001(3) -0.002(3)
C22 0.028(5) 0.021(4) 0.032(5) 0.009(4) 0.002(4) 0.002(4)
C23 0.026(5) 0.019(4) 0.036(5) 0.007(4) -0.004(4) 0.000(4)
C24 0.018(4) 0.019(4) 0.013(3) 0.010(3) 0.003(3) 0.002(3)
C25 0.021(4) 0.020(4) 0.016(4) 0.009(3) 0.001(3) 0.004(3)
C26 0.022(4) 0.027(4) 0.022(4) 0.010(4) 0.008(4) 0.007(4)
C27 0.034(5) 0.034(5) 0.016(4) -0.001(4) 0.003(4) 0.011(4)
C28 0.033(5) 0.040(5) 0.017(4) -0.002(4) -0.004(4) -0.005(4)
C29 0.021(4) 0.030(5) 0.017(4) 0.010(4) -0.002(3) -0.001(4)
C30 0.021(4) 0.032(5) 0.032(5) 0.005(4) -0.002(4) -0.007(4)
C31 0.024(5) 0.047(6) 0.024(5) 0.006(4) -0.006(4) -0.004(4)
C32 0.016(4) 0.015(4) 0.039(5) -0.002(4) 0.007(4) 0.006(3)
C33 0.031(5) 0.016(4) 0.036(5) -0.005(4) 0.008(4) -0.001(4)
C34 0.042(6) 0.026(5) 0.033(5) -0.009(4) 0.009(4) -0.004(4)
C35 0.035(6) 0.038(6) 0.057(7) -0.005(5) 0.031(5) 0.005(5)
C36 0.028(5) 0.031(5) 0.067(7) -0.011(5) 0.021(5) 0.000(4)
C37 0.019(4) 0.017(4) 0.043(5) 0.001(4) 0.005(4) 0.008(3)
C38 0.031(5) 0.030(5) 0.044(6) -0.014(4) 0.007(4) -0.008(4)
C39 0.017(4) 0.040(6) 0.058(7) -0.007(5) -0.001(5) 0.001(4)
C101 0.050(7) 0.033(5) 0.048(6) 0.002(5) -0.031(5) -0.021(5)
C102 0.020(5) 0.067(7) 0.034(5) 0.013(5) -0.004(4) -0.012(5)
C103 0.028(5) 0.058(7) 0.041(6) 0.000(5) -0.006(4) 0.015(5)
C104 0.035(6) 0.045(6) 0.056(7) 0.022(6) -0.019(5) 0.004(5)
C105 0.029(5) 0.061(7) 0.029(5) 0.010(5) -0.006(4) -0.001(5)
C106 0.048(7) 0.052(7) 0.025(5) -0.001(5) -0.016(5) -0.011(5)
C107 0.097(11) 0.039(7) 0.062(8) 0.006(6) -0.017(8) -0.022(7)

loop_
_atom_type_symbol
_atom_type_description
_atom_type_scat_dispersion_real
_atom_type_scat_dispersion_imag
_atom_type_scat_source
C C 0.0033 0.0016 'International Tables Vol C Tables 4.2.6.8 and 6.1.1.4'
H H 0.0000 0.0000 'International Tables Vol C Tables 4.2.6.8 and 6.1.1.4'
N N 0.0061 0.0033 'International Tables Vol C Tables 4.2.6.8 and 6.1.1.4'
O O 0.0106 0.0060 'International Tables Vol C Tables 4.2.6.8 and 6.1.1.4'
Br Br -0.2901 2.4595 'International Tables Vol C Tables 4.2.6.8 and 6.1.1.4'
Nb Nb -2.0727 0.6215 'International Tables Vol C Tables 4.2.6.8 and 6.1.1.4'

loop_
_geom_angle_atom_site_label_1
_geom_angle_atom_site_label_2
_geom_angle_atom_site_label_3
_geom_angle
O1 Nb1 C21 102.1(3)
O1 Nb1 C1 105.2(3)
C21 Nb1 C1 152.7(3)
O1 Nb1 Br2 103.0(2)
C21 Nb1 Br2 87.11(19)
C1 Nb1 Br2 85.95(18)
O1 Nb1 Br1 102.5(2)
C21 Nb1 Br1 86.90(19)
C1 Nb1 Br1 88.09(18)
Br2 Nb1 Br1 154.45(5)
C1 N1 C2 111.5(6)
C1 N1 C4 128.2(7)
C2 N1 C4 120.1(6)
C1 N2 C3 110.6(6)
C1 N2 C12 126.3(6)
C3 N2 C12 123.0(6)
N1 C1 N2 104.0(6)
N1 C1 Nb1 133.4(5)
N2 C1 Nb1 122.5(5)
C3 C2 N1 106.4(7)
C3 C2 H2 126.8
N1 C2 H2 126.8
C2 C3 N2 107.5(7)
C2 C3 H3 126.3
N2 C3 H3 126.3
C5 C4 C9 122.6(8)
C5 C4 N1 118.2(7)
C9 C4 N1 118.8(7)
C4 C5 C6 118.9(8)
C4 C5 C10 120.6(8)
C6 C5 C10 120.4(9)
C7 C6 C5 119.3(9)
C7 C6 H6 120.3
C5 C6 H6 120.3
C8 C7 C6 120.2(8)
C8 C7 H7 119.9
C6 C7 H7 119.9
C7 C8 C9 122.2(9)
C7 C8 H8 118.9
C9 C8 H8 118.9
C8 C9 C4 116.8(8)
C8 C9 C11 122.1(8)
C4 C9 C11 121.1(7)
C5 C10 H10A 109.5
C5 C10 H10B 109.5
H10A C10 H10B 109.5
C5 C10 H10C 109.5
H10A C10 H10C 109.5
H10B C10 H10C 109.5
C9 C11 H11A 109.5
C9 C11 H11B 109.5
H11A C11 H11B 109.5
C9 C11 H11C 109.5
H11A C11 H11C 109.5
H11B C11 H11C 109.5
C17 C12 C13 122.7(7)
C17 C12 N2 119.6(7)
C13 C12 N2 117.7(7)
C12 C13 C14 116.6(8)
C12 C13 C18 121.2(7)
C14 C13 C18 122.2(8)
C15 C14 C13 121.6(8)
C15 C14 H14 119.2
C13 C14 H14 119.2
C14 C15 C16 120.2(7)
C14 C15 H15 119.9
C16 C15 H15 119.9
C17 C16 C15 120.5(8)
C17 C16 H16 119.7
C15 C16 H16 119.7
C12 C17 C16 118.2(7)
C12 C17 C19 121.4(7)
C16 C17 C19 120.4(7)
C13 C18 H18A 109.5
C13 C18 H18B 109.5
H18A C18 H18B 109.5
C13 C18 H18C 109.5
H18A C18 H18C 109.5
H18B C18 H18C 109.5
C17 C19 H19A 109.5
C17 C19 H19B 109.5
H19A C19 H19B 109.5
C17 C19 H19C 109.5
H19A C19 H19C 109.5
H19B C19 H19C 109.5
C21 N3 C22 111.5(7)
C21 N3 C24 127.4(6)
C22 N3 C24 120.7(7)
C21 N4 C23 112.2(7)
C21 N4 C32 126.1(6)
C23 N4 C32 121.3(7)
N3 C21 N4 103.2(6)
N3 C21 Nb1 131.3(6)
N4 C21 Nb1 125.3(5)
C23 C22 N3 106.0(7)
C23 C22 H22 127.0
N3 C22 H22 127.0
C22 C23 N4 107.1(7)
C22 C23 H23 126.5
N4 C23 H23 126.5
C25 C24 C29 122.4(8)
C25 C24 N3 119.9(7)
C29 C24 N3 117.4(7)
C24 C25 C26 117.5(8)
C24 C25 C30 122.7(7)
C26 C25 C30 119.8(8)
C27 C26 C25 120.8(8)
C27 C26 H26 119.6
C25 C26 H26 119.6
C28 C27 C26 120.8(8)
C28 C27 H27 119.6
C26 C27 H27 119.6
C27 C28 C29 121.3(9)
C27 C28 H28 119.3
C29 C28 H28 119.3
C28 C29 C24 117.0(8)
C28 C29 C31 122.0(8)
C24 C29 C31 121.0(8)
C25 C30 H30A 109.5
C25 C30 H30B 109.5
H30A C30 H30B 109.5
C25 C30 H30C 109.5
H30A C30 H30C 109.5
H30B C30 H30C 109.5
C29 C31 H31A 109.5
C29 C31 H31B 109.5
H31A C31 H31B 109.5
C29 C31 H31C 109.5
H31A C31 H31C 109.5
H31B C31 H31C 109.5
C33 C32 C37 122.3(8)
C33 C32 N4 120.9(7)
C37 C32 N4 116.6(8)
C32 C33 C34 118.2(8)
C32 C33 C38 121.1(8)
C34 C33 C38 120.7(8)
C35 C34 C33 120.4(9)
C35 C34 H34 119.8
C33 C34 H34 119.8
C36 C35 C34 120.2(9)
C36 C35 H35 119.9
C34 C35 H35 119.9
C37 C36 C35 121.4(9)
C37 C36 H36 119.3
C35 C36 H36 119.3
C36 C37 C32 117.5(9)
C36 C37 C39 121.0(9)
C32 C37 C39 121.5(8)
C33 C38 H38A 109.5
C33 C38 H38B 109.5
H38A C38 H38B 109.5
C33 C38 H38C 109.5
H38A C38 H38C 109.5
H38B C38 H38C 109.5
C37 C39 H39A 109.5
C37 C39 H39B 109.5
H39A C39 H39B 109.5
C37 C39 H39C 109.5
H39A C39 H39C 109.5
H39B C39 H39C 109.5
C106 C101 C102 119.7(10)
C106 C101 C107 119.7(12)
C102 C101 C107 120.4(11)
C101 C102 C103 119.6(10)
C101 C102 H102 120.2
C103 C102 H102 120.2
C104 C103 C102 118.5(10)
C104 C103 H103 120.8
C102 C103 H103 120.8
C105 C104 C103 121.3(11)
C105 C104 H104 119.4
C103 C104 H104 119.4
C104 C105 C106 122.0(10)
C104 C105 H105 119.0
C106 C105 H105 119.0
C101 C106 C105 118.8(11)
C101 C106 H106 120.6
C105 C106 H106 120.6
C101 C107 H10D 109.5
C101 C107 H10E 109.5
H10D C107 H10E 109.5
C101 C107 H10F 109.5
H10D C107 H10F 109.5
H10E C107 H10F 109.5

loop_
_geom_bond_atom_site_label_1
_geom_bond_atom_site_label_2
_geom_bond_distance
Nb1 O1 1.688(5)
Nb1 C21 2.305(8)
Nb1 C1 2.337(7)
Nb1 Br2 2.5334(13)
Nb1 Br1 2.5604(13)
N1 C1 1.353(10)
N1 C2 1.399(11)
N1 C4 1.433(10)
N2 C1 1.367(10)
N2 C3 1.393(10)
N2 C12 1.428(10)
C2 C3 1.331(12)
C2 H2 0.9500
C3 H3 0.9500
C4 C5 1.373(12)
C4 C9 1.405(11)
C5 C6 1.409(13)
C5 C10 1.525(13)
C6 C7 1.387(16)
C6 H6 0.9500
C7 C8 1.376(15)
C7 H7 0.9500
C8 C9 1.382(12)
C8 H8 0.9500
C9 C11 1.488(13)
C10 H10A 0.9800
C10 H10B 0.9800
C10 H10C 0.9800
C11 H11A 0.9800
C11 H11B 0.9800
C11 H11C 0.9800
C12 C17 1.383(11)
C12 C13 1.400(11)
C13 C14 1.400(12)
C13 C18 1.506(12)
C14 C15 1.363(12)
C14 H14 0.9500
C15 C16 1.387(12)
C15 H15 0.9500
C16 C17 1.386(11)
C16 H16 0.9500
C17 C19 1.518(11)
C18 H18A 0.9800
C18 H18B 0.9800
C18 H18C 0.9800
C19 H19A 0.9800
C19 H19B 0.9800
C19 H19C 0.9800
N3 C21 1.354(10)
N3 C22 1.410(10)
N3 C24 1.455(10)
N4 C21 1.371(10)
N4 C23 1.374(11)
N4 C32 1.447(11)
C22 C23 1.343(13)
C22 H22 0.9500
C23 H23 0.9500
C24 C25 1.383(11)
C24 C29 1.414(12)
C25 C26 1.401(12)
C25 C30 1.519(12)
C26 C27 1.374(13)
C26 H26 0.9500
C27 C28 1.362(13)
C27 H27 0.9500
C28 C29 1.390(13)
C28 H28 0.9500
C29 C31 1.527(12)
C30 H30A 0.9800
C30 H30B 0.9800
C30 H30C 0.9800
C31 H31A 0.9800
C31 H31B 0.9800
C31 H31C 0.9800
C32 C33 1.375(13)
C32 C37 1.413(12)
C33 C34 1.402(13)
C33 C38 1.502(13)
C34 C35 1.381(14)
C34 H34 0.9500
C35 C36 1.381(16)
C35 H35 0.9500
C36 C37 1.377(13)
C36 H36 0.9500
C37 C39 1.508(14)
C38 H38A 0.9800
C38 H38B 0.9800
C38 H38C 0.9800
C39 H39A 0.9800
C39 H39B 0.9800
C39 H39C 0.9800
C101 C106 1.376(16)
C101 C102 1.396(16)
C101 C107 1.527(16)
C102 C103 1.413(16)
C102 H102 0.9500
C103 C104 1.376(15)
C103 H103 0.9500
C104 C105 1.325(16)
C104 H104 0.9500
C105 C106 1.393(16)
C105 H105 0.9500
C106 H106 0.9500
C107 H10D 0.9800
C107 H10E 0.9800
C107 H10F 0.9800

loop_
_geom_torsion_atom_site_label_1
_geom_torsion_atom_site_label_2
_geom_torsion_atom_site_label_3
_geom_torsion_atom_site_label_4
_geom_torsion
C2 N1 C1 N2 1.0(9)
C4 N1 C1 N2 -174.1(7)
C2 N1 C1 Nb1 -175.9(6)
C4 N1 C1 Nb1 9.0(12)
C3 N2 C1 N1 -0.4(9)
C12 N2 C1 N1 178.5(7)
C3 N2 C1 Nb1 176.9(6)
C12 N2 C1 Nb1 -4.2(10)
O1 Nb1 C1 N1 -164.7(7)
C21 Nb1 C1 N1 17.3(11)
Br2 Nb1 C1 N1 92.9(7)
Br1 Nb1 C1 N1 -62.2(7)
O1 Nb1 C1 N2 18.9(7)
C21 Nb1 C1 N2 -159.1(6)
Br2 Nb1 C1 N2 -83.5(6)
Br1 Nb1 C1 N2 121.4(6)
C1 N1 C2 C3 -1.2(10)
C4 N1 C2 C3 174.4(8)
N1 C2 C3 N2 0.9(10)
C1 N2 C3 C2 -0.3(10)
C12 N2 C3 C2 -179.3(8)
C1 N1 C4 C5 92.8(10)
C2 N1 C4 C5 -81.9(10)
C1 N1 C4 C9 -94.9(10)
C2 N1 C4 C9 90.4(9)
C9 C4 C5 C6 1.9(13)
N1 C4 C5 C6 174.0(8)
C9 C4 C5 C10 -174.0(9)
N1 C4 C5 C10 -2.0(12)
C4 C5 C6 C7 -1.6(14)
C10 C5 C6 C7 174.3(10)
C5 C6 C7 C8 0.1(15)
C6 C7 C8 C9 1.2(14)
C7 C8 C9 C4 -0.9(12)
C7 C8 C9 C11 -179.8(8)
C5 C4 C9 C8 -0.7(12)
N1 C4 C9 C8 -172.7(7)
C5 C4 C9 C11 178.2(8)
N1 C4 C9 C11 6.3(11)
C1 N2 C12 C17 101.4(9)
C3 N2 C12 C17 -79.8(10)
C1 N2 C12 C13 -79.8(10)
C3 N2 C12 C13 99.0(9)
C17 C12 C13 C14 -3.3(11)
N2 C12 C13 C14 178.0(7)
C17 C12 C13 C18 177.9(7)
N2 C12 C13 C18 -0.8(11)
C12 C13 C14 C15 0.2(12)
C18 C13 C14 C15 179.0(8)
C13 C14 C15 C16 2.5(12)
C14 C15 C16 C17 -2.2(12)
C13 C12 C17 C16 3.6(11)
N2 C12 C17 C16 -177.7(7)
C13 C12 C17 C19 -176.1(7)
N2 C12 C17 C19 2.6(11)
C15 C16 C17 C12 -0.8(11)
C15 C16 C17 C19 178.9(7)
C22 N3 C21 N4 0.2(9)
C24 N3 C21 N4 -172.7(7)
C22 N3 C21 Nb1 -175.5(6)
C24 N3 C21 Nb1 11.6(12)
C23 N4 C21 N3 0.3(9)
C32 N4 C21 N3 172.3(7)
C23 N4 C21 Nb1 176.3(6)
C32 N4 C21 Nb1 -11.6(11)
O1 Nb1 C21 N3 -170.2(7)
C1 Nb1 C21 N3 7.9(11)
Br2 Nb1 C21 N3 -67.5(7)
Br1 Nb1 C21 N3 87.6(7)
O1 Nb1 C21 N4 14.9(7)
C1 Nb1 C21 N4 -167.0(6)
Br2 Nb1 C21 N4 117.6(6)
Br1 Nb1 C21 N4 -87.3(6)
C21 N3 C22 C23 -0.6(10)
C24 N3 C22 C23 172.8(7)
N3 C22 C23 N4 0.7(10)
C21 N4 C23 C22 -0.6(10)
C32 N4 C23 C22 -173.1(7)
C21 N3 C24 C25 -93.6(10)
C22 N3 C24 C25 94.1(9)
C21 N3 C24 C29 92.3(10)
C22 N3 C24 C29 -80.0(9)
C29 C24 C25 C26 -2.8(11)
N3 C24 C25 C26 -176.6(7)
C29 C24 C25 C30 177.5(7)
N3 C24 C25 C30 3.7(11)
C24 C25 C26 C27 -1.1(12)
C30 C25 C26 C27 178.6(8)
C25 C26 C27 C28 2.3(13)
C26 C27 C28 C29 0.4(14)
C27 C28 C29 C24 -4.0(13)
C27 C28 C29 C31 174.8(9)
C25 C24 C29 C28 5.3(12)
N3 C24 C29 C28 179.2(7)
C25 C24 C29 C31 -173.5(8)
N3 C24 C29 C31 0.4(11)
C21 N4 C32 C33 102.3(10)
C23 N4 C32 C33 -86.3(10)
C21 N4 C32 C37 -81.5(10)
C23 N4 C32 C37 89.9(9)
C37 C32 C33 C34 0.1(13)
N4 C32 C33 C34 176.2(8)
C37 C32 C33 C38 -178.9(8)
N4 C32 C33 C38 -2.9(13)
C32 C33 C34 C35 0.1(14)
C38 C33 C34 C35 179.2(9)
C33 C34 C35 C36 -0.7(16)
C34 C35 C36 C37 1.1(16)
C35 C36 C37 C32 -0.9(15)
C35 C36 C37 C39 179.1(10)
C33 C32 C37 C36 0.3(13)
N4 C32 C37 C36 -175.9(8)
C33 C32 C37 C39 -179.7(8)
N4 C32 C37 C39 4.1(12)
C106 C101 C102 C103 2.5(15)
C107 C101 C102 C103 -173.8(10)
C101 C102 C103 C104 -3.3(15)
C102 C103 C104 C105 2.0(15)
C103 C104 C105 C106 0.3(16)
C102 C101 C106 C105 -0.3(15)
C107 C101 C106 C105 176.0(10)
C104 C105 C106 C101 -1.1(15)
